data_4504814
loop_
_publ_author_name
'Aaker\"oy, Christer B.'
'Salmon, Debra J.'
'Smith, Michelle M.'
'Desper, John'

_publ_section_title
;
 Cyanophenyloximes:&#x2009; Reliable and Versatile Tools for Hydrogen-Bond
 Directed Supramolecular Synthesis of Cocrystals
;
_journal_issue 4
_journal_name_full 'Crystal Growth &amp; Design'
_journal_page_first 1033
_journal_paper_doi 10.1021/cg0600492
_journal_volume 6
_journal_year 2006
_chemical_formula_moiety
;
(C8 H5 Br N2 O)2 (C14 H14 N4)
;
_chemical_formula_sum 'C30 H24 Br2 N8 O2'
_chemical_formula_weight 688.39
_chemical_name_systematic
;
(4-bromo-phenylacetonitrile oxime)2, 1,4-di[(1-imidazolyl)methyl]benzene
;
_space_group_IT_number 14
_symmetry_cell_setting monoclinic
_symmetry_space_group_name_Hall '-P 2ybc'
_symmetry_space_group_name_H-M 'P 1 21/c 1'
_atom_sites_solution_hydrogens geom
_atom_sites_solution_primary direct
_atom_sites_solution_secondary difmap
_audit_creation_method SHELXL-97
_cell_angle_alpha 90.00
_cell_angle_beta 93.4500(10)
_cell_angle_gamma 90.00
_cell_formula_units_Z 2
_cell_length_a 12.9436(5)
_cell_length_b 5.1863(2)
_cell_length_c 21.6419(9)
_cell_measurement_reflns_used 9983
_cell_measurement_temperature 100(2)
_cell_measurement_theta_max 30.05
_cell_measurement_theta_min 2.48
_cell_volume 1450.17(10)
_computing_cell_refinement 'Bruker XSCANS'
_computing_data_collection 'Bruker XSCANS'
_computing_data_reduction 'Bruker SHELXTL'
_computing_molecular_graphics 'Bruker SHELXTL'
_computing_publication_material 'Bruker SHELXTL'
_computing_structure_refinement 'SHELXL-97 (Sheldrick, 1997)'
_computing_structure_solution 'SHELXS-97 (Sheldrick, 1990)'
_diffrn_ambient_temperature 100(2)
_diffrn_measured_fraction_theta_full 0.998
_diffrn_measured_fraction_theta_max 0.998
_diffrn_measurement_device_type 'Bruker P4'
_diffrn_measurement_method '\w scans'
_diffrn_radiation_monochromator graphite
_diffrn_radiation_source 'fine-focus sealed tube'
_diffrn_radiation_type MoK\a
_diffrn_radiation_wavelength 0.71073
_diffrn_reflns_av_R_equivalents 0.0238
_diffrn_reflns_av_sigmaI/netI 0.0216
_diffrn_reflns_limit_h_max 18
_diffrn_reflns_limit_h_min -18
_diffrn_reflns_limit_k_max 7
_diffrn_reflns_limit_k_min -7
_diffrn_reflns_limit_l_max 28
_diffrn_reflns_limit_l_min -30
_diffrn_reflns_number 15907
_diffrn_reflns_theta_full 30.04
_diffrn_reflns_theta_max 30.04
_diffrn_reflns_theta_min 2.38
_exptl_absorpt_coefficient_mu 2.839
_exptl_absorpt_correction_T_max 1.000
_exptl_absorpt_correction_T_min 0.667
_exptl_absorpt_correction_type multi-scan
_exptl_absorpt_process_details SADABS
_exptl_crystal_colour colorless
_exptl_crystal_density_diffrn 1.577
_exptl_crystal_density_method 'not measured'
_exptl_crystal_description plate
_exptl_crystal_F_000 692
_exptl_crystal_size_max 0.46
_exptl_crystal_size_mid 0.27
_exptl_crystal_size_min 0.05
_refine_diff_density_max 0.504
_refine_diff_density_min -0.436
_refine_diff_density_rms 0.082
_refine_ls_extinction_method none
_refine_ls_goodness_of_fit_ref 1.048
_refine_ls_hydrogen_treatment mixed
_refine_ls_matrix_type full
_refine_ls_number_parameters 193
_refine_ls_number_reflns 4257
_refine_ls_number_restraints 0
_refine_ls_restrained_S_all 1.048
_refine_ls_R_factor_all 0.0271
_refine_ls_R_factor_gt 0.0245
_refine_ls_shift/su_max 0.002
_refine_ls_shift/su_mean 0.000
_refine_ls_structure_factor_coef Fsqd
_refine_ls_weighting_details 'calc w=1/[\s^2^(Fo^2^)+(0.0450P)^2^+0.4000P] where P=(Fo^2^+2Fc^2^)/3'
_refine_ls_weighting_scheme calc
_refine_ls_wR_factor_gt 0.0688
_refine_ls_wR_factor_ref 0.0703
_reflns_number_gt 3913
_reflns_number_total 4257
_reflns_threshold_expression >2sigma(I)
_cod_data_source_file cg0600492si20060201_122733.cif
_cod_data_source_block 1b
_cod_depositor_comments
;
The following automatic conversions were performed:

'_symmetry_cell_setting' value 'Monoclinic' changed to 'monoclinic'
according to /home/saulius/struct/CIF-dictionaries/cif_core.dic
dictionary named 'cif_core.dic' version 2.4.1 from 2010-06-29.

Automatic conversion script
Id: cif_fix_values 1715 2011-07-08 13:25:40Z adriana 
;
_cod_original_sg_symbol_H-M P2(1)/c
_cod_database_code 4504814

loop_
_symmetry_equiv_pos_as_xyz
'x, y, z'
'-x, y+1/2, -z+1/2'
'-x, -y, -z'
'x, -y-1/2, z-1/2'

loop_
_atom_site_label
_atom_site_type_symbol
_atom_site_fract_x
_atom_site_fract_y
_atom_site_fract_z
_atom_site_U_iso_or_equiv
_atom_site_adp_type
_atom_site_occupancy
_atom_site_symmetry_multiplicity
_atom_site_calc_flag
_atom_site_refinement_flags
Br1 Br 0.619848(9) 1.21027(3) 0.148475(6) 0.02163(6) Uani 1 1 d .
N11 N 0.11690(8) -0.1405(2) 0.34981(5) 0.01617(18) Uani 1 1 d .
C12 C 0.09453(10) -0.1885(2) 0.28923(6) 0.0185(2) Uani 1 1 d .
H12 H 0.0526 -0.3276 0.2740 0.022 Uiso 1 1 calc R
N13 N 0.13828(8) -0.0174(2) 0.25369(5) 0.0199(2) Uani 1 1 d .
C14 C 0.19234(10) 0.1481(3) 0.29409(6) 0.0191(2) Uani 1 1 d .
H14 H 0.2321 0.2917 0.2822 0.023 Uiso 1 1 calc R
C15 C 0.17970(9) 0.0736(2) 0.35371(6) 0.0184(2) Uani 1 1 d .
H15 H 0.2084 0.1533 0.3904 0.022 Uiso 1 1 calc R
C21 C 0.04238(9) -0.1403(2) 0.45237(5) 0.0166(2) Uani 1 1 d .
C22 C 0.06942(10) -0.1986(2) 0.51411(6) 0.0181(2) Uani 1 1 d .
H22 H 0.1168 -0.3344 0.5240 0.042 Uiso 1 1 calc R
C26 C -0.02728(9) 0.0584(2) 0.43861(5) 0.0184(2) Uani 1 1 d .
H26 H -0.0463 0.0990 0.3967 0.042 Uiso 1 1 calc R
C27 C 0.08693(11) -0.2995(2) 0.40187(6) 0.0192(2) Uani 1 1 d .
H27A H 0.1484 -0.3943 0.4193 0.023 Uiso 1 1 calc R
H27B H 0.0349 -0.4281 0.3866 0.023 Uiso 1 1 calc R
C31 C 0.36449(9) 0.5807(2) 0.11557(5) 0.0173(2) Uani 1 1 d .
C32 C 0.37926(11) 0.7005(3) 0.17325(6) 0.0210(2) Uani 1 1 d .
H32 H 0.3372 0.6528 0.2059 0.025 Uiso 1 1 calc R
C33 C 0.45460(10) 0.8882(3) 0.18338(6) 0.0222(2) Uani 1 1 d .
H33 H 0.4642 0.9697 0.2226 0.027 Uiso 1 1 calc R
C34 C 0.51602(9) 0.9555(3) 0.13521(6) 0.0189(2) Uani 1 1 d .
C35 C 0.50223(10) 0.8412(3) 0.07750(6) 0.0213(2) Uani 1 1 d .
H35 H 0.5445 0.8894 0.0450 0.026 Uiso 1 1 calc R
C36 C 0.42585(10) 0.6550(3) 0.06766(6) 0.0204(2) Uani 1 1 d .
H36 H 0.4152 0.5776 0.0280 0.024 Uiso 1 1 calc R
C37 C 0.28767(9) 0.3726(3) 0.10617(5) 0.0176(2) Uani 1 1 d .
N37 N 0.24024(9) 0.2847(2) 0.15253(5) 0.0197(2) Uani 1 1 d .
O37 O 0.17310(7) 0.0871(2) 0.13718(4) 0.02228(19) Uani 1 1 d .
H37 H 0.1531(14) 0.049(4) 0.1726(9) 0.027 Uiso 1 1 d .
C38 C 0.27093(10) 0.2622(3) 0.04494(6) 0.0198(2) Uani 1 1 d .
N38 N 0.26141(10) 0.1785(3) -0.00401(6) 0.0259(2) Uani 1 1 d .

loop_
_atom_site_aniso_label
_atom_site_aniso_U_11
_atom_site_aniso_U_22
_atom_site_aniso_U_33
_atom_site_aniso_U_23
_atom_site_aniso_U_13
_atom_site_aniso_U_12
Br1 0.01945(8) 0.02169(8) 0.02363(8) 0.00239(4) 0.00025(5) -0.00472(4)
N11 0.0189(4) 0.0157(4) 0.0143(4) 0.0016(4) 0.0043(3) 0.0019(4)
C12 0.0190(5) 0.0205(6) 0.0160(5) 0.0008(4) 0.0013(4) -0.0018(4)
N13 0.0215(5) 0.0217(5) 0.0166(5) 0.0023(4) 0.0018(4) -0.0021(4)
C14 0.0200(5) 0.0177(5) 0.0200(6) 0.0004(5) 0.0047(4) -0.0013(4)
C15 0.0197(5) 0.0176(5) 0.0180(5) -0.0014(4) 0.0032(4) 0.0011(4)
C21 0.0190(5) 0.0154(5) 0.0160(5) 0.0020(4) 0.0062(4) 0.0011(4)
C22 0.0202(6) 0.0163(5) 0.0181(6) 0.0038(4) 0.0041(4) 0.0032(4)
C26 0.0218(5) 0.0181(5) 0.0157(5) 0.0038(4) 0.0040(4) 0.0027(4)
C27 0.0268(6) 0.0155(5) 0.0161(5) 0.0026(4) 0.0072(4) 0.0034(4)
C31 0.0163(5) 0.0206(6) 0.0152(5) 0.0026(4) 0.0010(4) -0.0010(4)
C32 0.0219(6) 0.0253(6) 0.0163(5) 0.0004(4) 0.0044(4) -0.0045(5)
C33 0.0244(6) 0.0250(6) 0.0174(5) -0.0016(5) 0.0023(4) -0.0046(5)
C34 0.0172(5) 0.0194(6) 0.0201(5) 0.0033(4) 0.0003(4) -0.0022(4)
C35 0.0203(6) 0.0259(6) 0.0179(5) 0.0035(5) 0.0030(4) -0.0037(5)
C36 0.0221(6) 0.0244(6) 0.0147(5) 0.0007(5) 0.0021(4) -0.0042(5)
C37 0.0179(5) 0.0208(6) 0.0141(5) 0.0014(4) 0.0005(4) -0.0013(4)
N37 0.0200(5) 0.0227(5) 0.0163(5) 0.0009(4) 0.0009(4) -0.0053(4)
O37 0.0244(4) 0.0266(5) 0.0158(4) 0.0017(4) 0.0011(3) -0.0099(4)
C38 0.0186(5) 0.0231(6) 0.0177(6) 0.0027(4) 0.0019(4) -0.0044(4)
N38 0.0274(6) 0.0314(6) 0.0190(5) -0.0007(4) 0.0031(4) -0.0084(5)

loop_
_atom_type_symbol
_atom_type_description
_atom_type_scat_dispersion_real
_atom_type_scat_dispersion_imag
_atom_type_scat_source
C C 0.0033 0.0016 'International Tables Vol C Tables 4.2.6.8 and 6.1.1.4'
H H 0.0000 0.0000 'International Tables Vol C Tables 4.2.6.8 and 6.1.1.4'
N N 0.0061 0.0033 'International Tables Vol C Tables 4.2.6.8 and 6.1.1.4'
O O 0.0106 0.0060 'International Tables Vol C Tables 4.2.6.8 and 6.1.1.4'
Br Br -0.2901 2.4595 'International Tables Vol C Tables 4.2.6.8 and 6.1.1.4'

loop_
_geom_angle_atom_site_label_1
_geom_angle_atom_site_label_2
_geom_angle_atom_site_label_3
_geom_angle
_geom_angle_site_symmetry_1
_geom_angle_site_symmetry_3
C12 N11 C15 107.46(10) . .
C12 N11 C27 126.26(11) . .
C15 N11 C27 126.10(10) . .
N13 C12 N11 111.53(11) . .
N13 C12 H12 124.2 . .
N11 C12 H12 124.2 . .
C12 N13 C14 105.44(10) . .
C15 C14 N13 109.65(11) . .
C15 C14 H14 125.2 . .
N13 C14 H14 125.2 . .
C14 C15 N11 105.92(11) . .
C14 C15 H15 127.0 . .
N11 C15 H15 127.0 . .
C26 C21 C22 119.23(11) . .
C26 C21 C27 121.40(11) . .
C22 C21 C27 119.35(11) . .
C26 C22 C21 120.29(11) 3_556 .
C26 C22 H22 119.9 3_556 .
C21 C22 H22 119.9 . .
C21 C26 C22 120.48(11) . 3_556
C21 C26 H26 119.8 . .
C22 C26 H26 119.8 3_556 .
N11 C27 C21 112.22(10) . .
N11 C27 H27A 109.2 . .
C21 C27 H27A 109.2 . .
N11 C27 H27B 109.2 . .
C21 C27 H27B 109.2 . .
H27A C27 H27B 107.9 . .
C32 C31 C36 119.13(12) . .
C32 C31 C37 120.27(11) . .
C36 C31 C37 120.57(11) . .
C33 C32 C31 120.72(12) . .
C33 C32 H32 119.6 . .
C31 C32 H32 119.6 . .
C32 C33 C34 119.05(12) . .
C32 C33 H33 120.5 . .
C34 C33 H33 120.5 . .
C35 C34 C33 121.29(12) . .
C35 C34 Br1 119.16(9) . .
C33 C34 Br1 119.55(10) . .
C34 C35 C36 119.20(12) . .
C34 C35 H35 120.4 . .
C36 C35 H35 120.4 . .
C35 C36 C31 120.59(12) . .
C35 C36 H36 119.7 . .
C31 C36 H36 119.7 . .
N37 C37 C38 121.33(12) . .
N37 C37 C31 120.01(11) . .
C38 C37 C31 118.59(10) . .
C37 N37 O37 113.56(10) . .
N37 O37 H37 100.4(13) . .
N38 C38 C37 177.32(14) . .

loop_
_geom_bond_atom_site_label_1
_geom_bond_atom_site_label_2
_geom_bond_distance
_geom_bond_site_symmetry_2
Br1 C34 1.8942(12) .
N11 C12 1.3487(15) .
N11 C15 1.3757(16) .
N11 C27 1.4672(15) .
C12 N13 1.3236(16) .
C12 H12 0.9500 .
N13 C14 1.3848(17) .
C14 C15 1.3662(17) .
C14 H14 0.9500 .
C15 H15 0.9500 .
C21 C26 1.3899(17) .
C21 C22 1.3938(17) .
C21 C27 1.5115(17) .
C22 C26 1.3929(17) 3_556
C22 H22 0.9500 .
C26 C22 1.3929(17) 3_556
C26 H26 0.9500 .
C27 H27A 0.9900 .
C27 H27B 0.9900 .
C31 C32 1.3971(18) .
C31 C36 1.3978(16) .
C31 C37 1.4734(17) .
C32 C33 1.3859(18) .
C32 H32 0.9500 .
C33 C34 1.3929(17) .
C33 H33 0.9500 .
C34 C35 1.3844(18) .
C35 C36 1.3890(18) .
C35 H35 0.9500 .
C36 H36 0.9500 .
C37 N37 1.2905(16) .
C37 C38 1.4479(17) .
N37 O37 1.3717(14) .
O37 H37 0.848(19) .
C38 N38 1.1447(19) .

loop_
_geom_hbond_atom_site_label_D
_geom_hbond_atom_site_label_H
_geom_hbond_atom_site_label_A
_geom_hbond_distance_DH
_geom_hbond_distance_HA
_geom_hbond_distance_DA
_geom_hbond_angle_DHA
O37 H37 N13 0.848(19) 1.810(19) 2.6441(14) 167.8(18)

loop_
_geom_torsion_atom_site_label_1
_geom_torsion_atom_site_label_2
_geom_torsion_atom_site_label_3
_geom_torsion_atom_site_label_4
_geom_torsion
_geom_torsion_site_symmetry_4
C15 N11 C12 N13 -0.51(14) .
C27 N11 C12 N13 -175.92(11) .
N11 C12 N13 C14 0.45(14) .
C12 N13 C14 C15 -0.23(14) .
N13 C14 C15 N11 -0.07(14) .
C12 N11 C15 C14 0.34(14) .
C27 N11 C15 C14 175.76(11) .
C26 C21 C22 C26 -0.2(2) 3_556
C27 C21 C22 C26 -178.41(12) 3_556
C22 C21 C26 C22 0.2(2) 3_556
C27 C21 C26 C22 178.37(12) 3_556
C12 N11 C27 C21 -133.21(13) .
C15 N11 C27 C21 52.20(16) .
C26 C21 C27 N11 42.75(17) .
C22 C21 C27 N11 -139.09(12) .
C36 C31 C32 C33 -0.9(2) .
C37 C31 C32 C33 177.01(12) .
C31 C32 C33 C34 -0.3(2) .
C32 C33 C34 C35 0.9(2) .
C32 C33 C34 Br1 -179.64(10) .
C33 C34 C35 C36 -0.3(2) .
Br1 C34 C35 C36 -179.75(10) .
C34 C35 C36 C31 -0.9(2) .
C32 C31 C36 C35 1.5(2) .
C37 C31 C36 C35 -176.38(12) .
C32 C31 C37 N37 -6.08(19) .
C36 C31 C37 N37 171.79(13) .
C32 C31 C37 C38 176.92(12) .
C36 C31 C37 C38 -5.21(18) .
C38 C37 N37 O37 -1.45(18) .
C31 C37 N37 O37 -178.37(11) .
N37 C37 C38 N38 -156(3) .
C31 C37 C38 N38 21(3) .
